data_7220197
loop_
_publ_author_name
'Zianna, Ariadne'
'Psomas, George L.'
'Hatzidimitriou, Antonios'
'Lalia-Kantouri, Maria'

_publ_section_title
;
 Copper(II) complexes of salicylaldehydes and 2-hydroxyphenones:
 Synthesis, Structure, Thermal decomposition study and Interaction with
 calf--thymus DNA and albumins.
;
_journal_name_full 'RSC Adv.'
_journal_paper_doi 10.1039/C4RA16484A
_journal_year 2015
_chemical_formula_moiety 'C16 H16 Cu1 N2 O10'
_chemical_formula_sum 'C16 H16 Cu N2 O10'
_chemical_formula_weight 459.86
_chemical_name_systematic 'bis(2-hydroxy-5-nitro-benzaldehydato)-bisdimethanol copper(II)'
_space_group_IT_number 2
_symmetry_cell_setting triclinic
_symmetry_Int_Tables_number 2
_symmetry_space_group_name_Hall '-P 1'
_symmetry_space_group_name_H-M 'P -1'
_atom_sites_solution_hydrogens difmap
_atom_sites_solution_primary other
_audit_update_record
;
2014-11-14 deposited with the CCDC.
2015-04-14 downloaded from the CCDC.
;
_cell_angle_alpha 93.397(3)
_cell_angle_beta 94.312(3)
_cell_angle_gamma 102.049(3)
_cell_formula_units_Z 1
_cell_length_a 5.2245(3)
_cell_length_b 7.5079(5)
_cell_length_c 11.9914(7)
_cell_measurement_reflns_used 0
_cell_measurement_temperature 296
_cell_measurement_theta_max 0
_cell_measurement_theta_min 0
_cell_volume 457.34(5)
_computing_cell_refinement 'USER DEFINED CELL REFINEMENT'
_computing_data_collection 'USER DEFINED DATA COLLECTION'
_computing_data_reduction 'Apex2 (Bruker AXS, 2006)'
_computing_molecular_graphics 'CAMERON (Watkin et al., 1996)'
_computing_publication_material 'CRYSTALS (Betteridge et al., 2003)'
_computing_structure_refinement 'CRYSTALS (Betteridge et al., 2003)'
_computing_structure_solution 'Superflip (Palatinus & Chapuis, 2007)'
_diffrn_ambient_temperature 296
_diffrn_measured_fraction_theta_full 0.994
_diffrn_measured_fraction_theta_max 0.962
_diffrn_measurement_device Serial
_diffrn_measurement_device_type Unknown
_diffrn_measurement_method '\f & \w scans'
_diffrn_radiation_monochromator graphite
_diffrn_radiation_probe x-ray
_diffrn_radiation_type 'Mo K\a'
_diffrn_radiation_wavelength 0.71073
_diffrn_reflns_av_R_equivalents 0.022
_diffrn_reflns_limit_h_max 7
_diffrn_reflns_limit_h_min -7
_diffrn_reflns_limit_k_max 11
_diffrn_reflns_limit_k_min -11
_diffrn_reflns_limit_l_max 17
_diffrn_reflns_limit_l_min -18
_diffrn_reflns_number 6107
_diffrn_reflns_theta_full 25.088
_diffrn_reflns_theta_max 32.582
_diffrn_reflns_theta_min 3.151
_diffrn_standards_number 0
_exptl_absorpt_coefficient_mu 1.255
_exptl_absorpt_correction_T_max 0.85
_exptl_absorpt_correction_T_min 0.62
_exptl_absorpt_correction_type numerical
_exptl_absorpt_process_details
; 
 Analytical Absorption (De Meulenaer & Tompa, 1965) 
;
_exptl_crystal_colour green
_exptl_crystal_density_diffrn 1.670
_exptl_crystal_density_method 'not measured'
_exptl_crystal_description plate
_exptl_crystal_F_000 235
_exptl_crystal_size_max 0.382
_exptl_crystal_size_mid 0.378
_exptl_crystal_size_min 0.134
_refine_diff_density_max 0.35
_refine_diff_density_min -0.37
_refine_ls_extinction_method None
_refine_ls_goodness_of_fit_ref 0.9998
_refine_ls_hydrogen_treatment mixed
_refine_ls_matrix_type full
_refine_ls_number_parameters 136
_refine_ls_number_reflns 2506
_refine_ls_number_restraints 1
_refine_ls_R_factor_all 0.0444
_refine_ls_R_factor_gt 0.0328
_refine_ls_shift/su_max 0.0002394
_refine_ls_shift/su_mean 0.0000263
_refine_ls_structure_factor_coef Fsqd
_refine_ls_weighting_details
;
 Method, part 1, Chebychev polynomial, (Watkin, 1994, Prince, 1982) 
 [weight] = 1.0/[A~0~*T~0~(x)+A~1~*T~1~(x) ... +A~n-1~]*T~n-1~(x)] 
 where A~i~ are the Chebychev coefficients listed below and x= Fcalc/Fmax 
 Method = Robust Weighting (Prince, 1982) 
 W = [weight] * [1-(deltaF/6*sigmaF)^2^]^2^ 
 A~i~ are: 
 2.95 3.74 1.36 
;
_refine_ls_weighting_scheme calc
_refine_ls_wR_factor_all 0.0804
_refine_ls_wR_factor_gt 0.0772
_refine_ls_wR_factor_ref 0.0772
_reflns_limit_h_max 7
_reflns_limit_h_min -7
_reflns_limit_k_max 11
_reflns_limit_k_min -11
_reflns_limit_l_max 18
_reflns_limit_l_min 0
_reflns_number_gt 2506
_reflns_number_total 3205
_reflns_threshold_expression I>2.0\s(I)
_cod_data_source_file c4ra16484a2.cif
_cod_data_source_block 1
_cod_depositor_comments
;
The following automatic conversions were performed:

'_atom_sites_solution_primary' value 'Other' changed to 'other'
according to
/usr/data/users/saulius/crontab/automatic-downloads/rss-feeds/RSC/lib/dictionaries/cif_core.dic
dictionary named 'cif_core.dic' version 2.4.2 from 2011-04-26.

Automatic conversion script
Id: cif_fix_values 3271 2015-04-21 07:52:19Z andrius 
;
_cod_original_cell_volume 457.34(3)
_cod_original_formula_sum 'C16 H16 Cu1 N2 O10'
_cod_database_code 7220197

loop_
_symmetry_equiv_pos_as_xyz
x,y,z
-x,-y,-z

loop_
_atom_site_label
_atom_site_type_symbol
_atom_site_fract_x
_atom_site_fract_y
_atom_site_fract_z
_atom_site_U_iso_or_equiv
_atom_site_occupancy
_atom_site_adp_type
_atom_site_refinement_flags_posn
Cu1 Cu 0.5000 1.0000 0.0000 0.0348 1.0000 Uani S
O1 O 0.2663(2) 0.87491(19) 0.10055(10) 0.0369 1.0000 Uani .
O2 O 0.7598(3) 1.1201(2) 0.12303(11) 0.0430 1.0000 Uani .
O3 O 0.7438(4) 0.7895(3) 0.58097(14) 0.0636 1.0000 Uani .
O4 O 0.3550(4) 0.6267(3) 0.58430(13) 0.0590 1.0000 Uani .
O5 O 0.2683(3) 1.2434(2) -0.00162(14) 0.0478 1.0000 Uani D
N1 N 0.5223(4) 0.7246(2) 0.53672(13) 0.0428 1.0000 Uani .
C1 C 0.3304(3) 0.8459(2) 0.20230(13) 0.0306 1.0000 Uani .
C2 C 0.5748(3) 0.9326(2) 0.26356(13) 0.0323 1.0000 Uani .
C3 C 0.6341(3) 0.8907(2) 0.37366(14) 0.0348 1.0000 Uani .
C4 C 0.4566(3) 0.7677(2) 0.42356(13) 0.0346 1.0000 Uani .
C5 C 0.2114(4) 0.6830(3) 0.36729(15) 0.0382 1.0000 Uani .
C6 C 0.1504(3) 0.7220(3) 0.25988(14) 0.0366 1.0000 Uani .
C7 C 0.7669(3) 1.0681(3) 0.21865(14) 0.0401 1.0000 Uani .
C8 C 0.3088(6) 1.3724(4) 0.0921(3) 0.0681 1.0000 Uani .
H31 H 0.7954 0.9483 0.4132 0.0418 1.0000 Uiso R
H51 H 0.112(4) 1.211(4) -0.021(3) 0.0717 1.0000 Uiso D
H61 H -0.0116 0.6659 0.2215 0.0435 1.0000 Uiso R
H81 H 0.4881 1.4290 0.1016 0.1013 1.0000 Uiso R
H83 H 0.2068 1.4653 0.0829 0.1024 1.0000 Uiso R
H82 H 0.2673 1.3162 0.1596 0.1024 1.0000 Uiso R
H71 H 0.9125 1.1235 0.2670 0.0484 1.0000 Uiso R
H84 H 0.0953 0.5996 0.4032 0.0461 1.0000 Uiso R

loop_
_atom_site_aniso_label
_atom_site_aniso_U_11
_atom_site_aniso_U_22
_atom_site_aniso_U_33
_atom_site_aniso_U_23
_atom_site_aniso_U_13
_atom_site_aniso_U_12
Cu1 0.02507(13) 0.04834(18) 0.02583(12) 0.00509(11) -0.00070(9) -0.00371(11)
O1 0.0252(5) 0.0535(7) 0.0283(5) 0.0079(5) -0.0007(4) -0.0005(5)
O2 0.0332(6) 0.0556(8) 0.0316(6) 0.0061(5) -0.0024(5) -0.0086(5)
O3 0.0572(9) 0.0815(12) 0.0433(8) 0.0154(8) -0.0164(7) -0.0011(9)
O4 0.0672(10) 0.0652(10) 0.0396(7) 0.0173(7) 0.0047(7) -0.0004(8)
O5 0.0322(6) 0.0493(8) 0.0584(9) 0.0028(6) 0.0038(6) 0.0014(6)
N1 0.0518(9) 0.0440(9) 0.0316(7) 0.0056(6) -0.0016(6) 0.0089(7)
C1 0.0247(6) 0.0378(8) 0.0282(6) 0.0007(5) 0.0008(5) 0.0055(5)
C2 0.0271(6) 0.0395(8) 0.0281(6) 0.0016(6) -0.0001(5) 0.0031(6)
C3 0.0311(7) 0.0409(9) 0.0303(7) 0.0010(6) -0.0025(6) 0.0052(6)
C4 0.0370(8) 0.0387(8) 0.0277(7) 0.0035(6) -0.0007(6) 0.0085(6)
C5 0.0347(8) 0.0426(9) 0.0353(8) 0.0060(6) 0.0045(6) 0.0023(7)
C6 0.0282(7) 0.0452(9) 0.0329(7) 0.0037(6) 0.0013(5) 0.0004(6)
C7 0.0293(7) 0.0520(10) 0.0321(7) 0.0031(7) -0.0035(6) -0.0049(7)
C8 0.0661(16) 0.0546(14) 0.0743(17) -0.0083(12) 0.0139(13) -0.0071(12)

loop_
_atom_type_symbol
_atom_type_scat_dispersion_real
_atom_type_scat_dispersion_imag
_atom_type_scat_Cromer_Mann_a1
_atom_type_scat_Cromer_Mann_b1
_atom_type_scat_Cromer_Mann_a2
_atom_type_scat_Cromer_Mann_b2
_atom_type_scat_Cromer_Mann_a3
_atom_type_scat_Cromer_Mann_b3
_atom_type_scat_Cromer_Mann_a4
_atom_type_scat_Cromer_Mann_b4
_atom_type_scat_Cromer_Mann_c
_atom_type_scat_source
C 0.0033 0.0016 2.3100 20.8439 1.0200 10.2075 1.5886 0.5687 0.8650 51.6512 0.2156 'International Tables Vol C 4.2.6.8 and 6.1.1.4'
N 0.0061 0.0033 12.2126 0.0057 3.1322 9.8933 2.0125 28.9975 1.1663 0.5826 -11.5290 'International Tables Vol C 4.2.6.8 and 6.1.1.4'
O 0.0106 0.0060 3.0485 13.2771 2.2868 5.7011 1.5463 0.3239 0.8670 32.9089 0.2508 'International Tables Vol C 4.2.6.8 and 6.1.1.4'
Cu 0.3201 1.2651 13.3380 3.5828 7.1676 0.2470 5.6158 11.3966 1.6735 64.8126 1.1910 'International Tables Vol C 4.2.6.8 and 6.1.1.4'
H 0.0000 0.0000 0.4930 10.5109 0.3229 26.1257 0.1402 3.1424 0.0408 57.7998 0.0030 'International Tables Vol C 4.2.6.8 and 6.1.1.4'

loop_
_geom_angle_atom_site_label_1
_geom_angle_site_symmetry_1
_geom_angle_atom_site_label_2
_geom_angle_atom_site_label_3
_geom_angle_site_symmetry_3
_geom_angle
_geom_angle_publ_flag
O5 2_675 Cu1 O2 2_675 94.11(6) yes
O5 2_675 Cu1 O1 2_675 90.71(6) yes
O2 2_675 Cu1 O1 2_675 93.01(5) yes
O5 2_675 Cu1 O1 . 89.29(6) yes
O2 2_675 Cu1 O1 . 86.99(5) yes
O1 2_675 Cu1 O1 . 179.994 yes
O5 2_675 Cu1 O2 . 85.89(6) yes
O2 2_675 Cu1 O2 . 179.994 yes
O1 2_675 Cu1 O2 . 86.99(5) yes
O1 . Cu1 O2 . 93.01(5) yes
O5 2_675 Cu1 O5 . 179.995 yes
O2 2_675 Cu1 O5 . 85.89(6) yes
O1 2_675 Cu1 O5 . 89.29(6) yes
O1 . Cu1 O5 . 90.71(6) yes
O2 . Cu1 O5 . 94.11(6) yes
Cu1 . O1 C1 . 125.72(10) yes
Cu1 . O2 C7 . 123.73(12) yes
Cu1 . O5 C8 . 118.99(17) yes
Cu1 . O5 H51 . 114(2) no
C8 . O5 H51 . 110(2) no
O3 . N1 O4 . 122.81(17) yes
O3 . N1 C4 . 118.39(17) yes
O4 . N1 C4 . 118.81(16) yes
O1 . C1 C2 . 123.73(15) yes
O1 . C1 C6 . 119.35(14) yes
C2 . C1 C6 . 116.91(14) yes
C1 . C2 C3 . 120.56(15) yes
C1 . C2 C7 . 122.91(15) yes
C3 . C2 C7 . 116.51(14) yes
C2 . C3 C4 . 119.89(15) yes
C2 . C3 H31 . 120.0 no
C4 . C3 H31 . 120.1 no
N1 . C4 C3 . 119.12(16) yes
N1 . C4 C5 . 119.57(16) yes
C3 . C4 C5 . 121.31(16) yes
C4 . C5 C6 . 119.58(16) yes
C4 . C5 H84 . 119.3 no
C6 . C5 H84 . 121.1 no
C1 . C6 C5 . 121.70(15) yes
C1 . C6 H61 . 118.0 no
C5 . C6 H61 . 120.3 no
C2 . C7 O2 . 127.26(15) yes
C2 . C7 H71 . 116.4 no
O2 . C7 H71 . 116.3 no
O5 . C8 H81 . 108.2 no
O5 . C8 H83 . 112.4 no
H81 . C8 H83 . 108.9 no
O5 . C8 H82 . 112.0 no
H81 . C8 H82 . 106.9 no
H83 . C8 H82 . 108.2 no

loop_
_geom_bond_atom_site_label_1
_geom_bond_atom_site_label_2
_geom_bond_site_symmetry_2
_geom_bond_distance
_geom_bond_publ_flag
Cu1 O5 2_675 2.3934(16) yes
Cu1 O2 2_675 1.9650(12) yes
Cu1 O1 2_675 1.9243(11) yes
Cu1 O1 . 1.9243(11) yes
Cu1 O2 . 1.9650(12) yes
Cu1 O5 . 2.3934(16) yes
O1 C1 . 1.2841(19) yes
O2 C7 . 1.233(2) yes
O3 N1 . 1.225(2) yes
O4 N1 . 1.219(2) yes
O5 C8 . 1.413(3) yes
O5 H51 . 0.812(17) no
N1 C4 . 1.446(2) yes
C1 C2 . 1.432(2) yes
C1 C6 . 1.426(2) yes
C2 C3 . 1.402(2) yes
C2 C7 . 1.432(2) yes
C3 C4 . 1.365(2) yes
C3 H31 . 0.941 no
C4 C5 . 1.407(2) yes
C5 C6 . 1.367(2) yes
C5 H84 . 0.926 no
C6 H61 . 0.936 no
C7 H71 . 0.928 no
C8 H81 . 0.940 no
C8 H83 . 0.968 no
C8 H82 . 0.954 no

loop_
_geom_hbond_atom_site_label_D
_geom_hbond_atom_site_label_H
_geom_hbond_atom_site_label_A
_geom_hbond_site_symmetry_A
_geom_hbond_angle_DHA
_geom_hbond_distance_DH
_geom_hbond_distance_HA
_geom_hbond_distance_DA
_geom_hbond_publ_flag
O5 H51 O1 2_575 170(3) 0.812 2.085 2.888(3) yes
C7 H71 O3 2_776 166.79(6) 0.928 2.419 3.329(3) yes
